data_4134689
loop_
_publ_author_name
'Wong, Yip-Sang'
'Tang, Man-Chung'
'Ng, Maggie'
'Yam, Vivian Wing-Wah'

_publ_section_title
;
 Toward the Design of Phosphorescent Emitters of Cyclometalated
 Earth-Abundant Nickel(II) and Their Supramolecular Study.
;
_journal_issue 16
_journal_name_full 'Journal of the American Chemical Society'
_journal_page_first 7638
_journal_page_last 7646
_journal_paper_doi 10.1021/jacs.0c02172
_journal_volume 142
_journal_year 2020
_chemical_formula_moiety 'C16 H11 Cl N2 Ni'
_chemical_formula_sum 'C16 H11 Cl N2 Ni'
_chemical_formula_weight 325.41
_space_group_crystal_system monoclinic
_space_group_IT_number 15
_space_group_name_Hall '-C 2yc'
_space_group_name_H-M_alt 'C 1 2/c 1'
_atom_sites_solution_hydrogens mixed
_audit_creation_method SHELXL-2016/6
_cell_angle_alpha 90
_cell_angle_beta 95.29(3)
_cell_angle_gamma 90
_cell_formula_units_Z 4
_cell_length_a 9.772(3)
_cell_length_b 14.573(4)
_cell_length_c 9.077(4)
_cell_measurement_reflns_used 49677
_cell_measurement_temperature 100(2)
_cell_measurement_theta_max 26.56
_cell_measurement_theta_min 0.37
_cell_volume 1287.1(8)
_computing_cell_refinement 'HKL-3000 (HKL Research Inc., 2009)'
_computing_data_collection 'HKL-3000 (HKL Research Inc., 2009)'
_computing_data_reduction 'HKL-3000 (HKL Research Inc., 2009)'
_computing_structure_refinement 'SHELXL-2016/6 (Sheldrick, 2016)'
_computing_structure_solution 'ShelXT (Sheldrick, 2015)'
_diffrn_ambient_temperature 100(2)
_diffrn_measured_fraction_theta_full 0.991
_diffrn_measured_fraction_theta_max 0.964
_diffrn_measurement_device_type MD2
_diffrn_measurement_method '\w scans'
_diffrn_radiation_type Synchrotron
_diffrn_radiation_wavelength 0.65295
_diffrn_reflns_av_R_equivalents 0.0409
_diffrn_reflns_av_unetI/netI 0.0407
_diffrn_reflns_Laue_measured_fraction_full 0.991
_diffrn_reflns_Laue_measured_fraction_max 0.964
_diffrn_reflns_limit_h_max 13
_diffrn_reflns_limit_h_min -8
_diffrn_reflns_limit_k_max 18
_diffrn_reflns_limit_k_min -19
_diffrn_reflns_limit_l_max 8
_diffrn_reflns_limit_l_min -12
_diffrn_reflns_number 3005
_diffrn_reflns_point_group_measured_fraction_full 0.991
_diffrn_reflns_point_group_measured_fraction_max 0.964
_diffrn_reflns_theta_full 23.065
_diffrn_reflns_theta_max 26.578
_diffrn_reflns_theta_min 2.983
_exptl_absorpt_coefficient_mu 1.344
_exptl_absorpt_correction_type none
_exptl_crystal_colour brown
_exptl_crystal_density_diffrn 1.679
_exptl_crystal_description block
_exptl_crystal_F_000 664
_exptl_crystal_size_max 0.18
_exptl_crystal_size_mid 0.16
_exptl_crystal_size_min 0.15
_refine_diff_density_max 0.504
_refine_diff_density_min -0.941
_refine_diff_density_rms 0.097
_refine_ls_extinction_method none
_refine_ls_goodness_of_fit_ref 1.066
_refine_ls_hydrogen_treatment constr
_refine_ls_matrix_type full
_refine_ls_number_parameters 93
_refine_ls_number_reflns 1676
_refine_ls_number_restraints 0
_refine_ls_restrained_S_all 1.066
_refine_ls_R_factor_all 0.0474
_refine_ls_R_factor_gt 0.0440
_refine_ls_shift/su_max 0.000
_refine_ls_shift/su_mean 0.000
_refine_ls_structure_factor_coef Fsqd
_refine_ls_weighting_details 'w=1/[\s^2^(Fo^2^)+(0.0739P)^2^+1.6269P] where P=(Fo^2^+2Fc^2^)/3'
_refine_ls_weighting_scheme calc
_refine_ls_wR_factor_gt 0.1184
_refine_ls_wR_factor_ref 0.1220
_reflns_Friedel_coverage 0.000
_reflns_number_gt 1542
_reflns_number_total 1676
_reflns_threshold_expression 'I > 2\s(I)'
_cod_data_source_file ja0c02172_si_002.cif
_cod_data_source_block newman1
_cod_depositor_comments 'Adding full bibliography for 4134688--4134689.cif.'
_cod_original_sg_symbol_H-M 'C 2/c'
_cod_database_code 4134689
_shelx_shelxl_version_number 2016/6
_shelx_space_group_comment
;
The symmetry employed for this shelxl refinement is uniquely defined
by the following loop, which should always be used as a source of
symmetry information in preference to the above space-group names.
They are only intended as comments.
;

loop_
_space_group_symop_operation_xyz
'x, y, z'
'-x, y, -z+1/2'
'x+1/2, y+1/2, z'
'-x+1/2, y+1/2, -z+1/2'
'-x, -y, -z'
'x, -y, z-1/2'
'-x+1/2, -y+1/2, -z'
'x+1/2, -y+1/2, z-1/2'

loop_
_atom_site_label
_atom_site_type_symbol
_atom_site_fract_x
_atom_site_fract_y
_atom_site_fract_z
_atom_site_U_iso_or_equiv
_atom_site_adp_type
_atom_site_occupancy
_atom_site_site_symmetry_order
_atom_site_calc_flag
_atom_site_refinement_flags_posn
_atom_site_refinement_flags_adp
_atom_site_refinement_flags_occupancy
_atom_site_disorder_assembly
_atom_site_disorder_group
Ni1 Ni 0.500000 -0.07164(3) 0.250000 0.02677(17) Uani 1 2 d S T P . .
Cl1 Cl 0.500000 -0.22580(6) 0.250000 0.0395(2) Uani 1 2 d S T P . .
N1 N 0.3554(2) -0.05323(14) 0.3804(2) 0.0280(4) Uani 1 1 d . . . . .
C1 C 0.2843(3) -0.11986(17) 0.4420(3) 0.0312(5) Uani 1 1 d . . . . .
H1 H 0.303376 -0.181988 0.419621 0.037 Uiso 1 1 calc R U . . .
C2 C 0.1840(3) -0.1014(2) 0.5371(3) 0.0333(5) Uani 1 1 d . . . . .
H2 H 0.134923 -0.149946 0.578236 0.040 Uiso 1 1 calc R U . . .
C3 C 0.1569(3) -0.01012(19) 0.5707(3) 0.0346(5) Uani 1 1 d . . . . .
H3 H 0.090178 0.004547 0.636800 0.042 Uiso 1 1 calc R U . . .
C4 C 0.2287(3) 0.05875(18) 0.5062(3) 0.0342(5) Uani 1 1 d . . . . .
H4 H 0.210627 0.121248 0.526983 0.041 Uiso 1 1 calc R U . . .
C5 C 0.3265(2) 0.03656(16) 0.4120(3) 0.0298(5) Uani 1 1 d . . . . .
C6 C 0.500000 0.0530(2) 0.250000 0.0292(6) Uani 1 2 d S T P . .
C7 C 0.4110(3) 0.10028(17) 0.3345(3) 0.0304(5) Uani 1 1 d . . . . .
C8 C 0.4103(3) 0.19602(18) 0.3354(3) 0.0362(5) Uani 1 1 d . . . . .
H8 H 0.350143 0.228783 0.392804 0.043 Uiso 1 1 calc R U . . .
C9 C 0.500000 0.2429(3) 0.250000 0.0392(8) Uani 1 2 d S T P . .
H9 H 0.500000 0.308120 0.250000 0.047 Uiso 1 2 d R U P . .

loop_
_atom_site_aniso_label
_atom_site_aniso_U_11
_atom_site_aniso_U_22
_atom_site_aniso_U_33
_atom_site_aniso_U_23
_atom_site_aniso_U_13
_atom_site_aniso_U_12
Ni1 0.0277(2) 0.0249(3) 0.0283(2) 0.000 0.00584(16) 0.000
Cl1 0.0495(5) 0.0260(4) 0.0468(5) 0.000 0.0240(4) 0.000
N1 0.0274(9) 0.0285(9) 0.0283(9) -0.0009(7) 0.0042(7) 0.0007(7)
C1 0.0296(11) 0.0323(12) 0.0321(11) -0.0003(9) 0.0047(9) 0.0002(9)
C2 0.0275(11) 0.0388(13) 0.0337(12) 0.0011(10) 0.0031(9) -0.0015(9)
C3 0.0288(11) 0.0432(13) 0.0320(11) -0.0049(10) 0.0038(9) 0.0037(10)
C4 0.0331(12) 0.0334(12) 0.0360(12) -0.0051(9) 0.0029(10) 0.0043(9)
C5 0.0292(11) 0.0279(11) 0.0318(11) -0.0025(9) -0.0003(9) 0.0027(8)
C6 0.0278(15) 0.0290(15) 0.0301(15) 0.000 -0.0019(12) 0.000
C7 0.0307(11) 0.0301(11) 0.0299(11) -0.0020(9) -0.0003(9) 0.0008(9)
C8 0.0394(13) 0.0303(12) 0.0384(13) -0.0032(10) 0.0010(10) 0.0035(10)
C9 0.047(2) 0.0259(16) 0.0434(19) 0.000 -0.0029(16) 0.000

loop_
_atom_type_symbol
_atom_type_description
_atom_type_scat_dispersion_real
_atom_type_scat_dispersion_imag
_atom_type_scat_source
C C 0.0020 0.0010 'International Tables Vol C Tables 4.2.6.8 and 6.1.1.4'
H H 0.0000 0.0000 'International Tables Vol C Tables 4.2.6.8 and 6.1.1.4'
Cl Cl 0.1300 0.1350 'International Tables Vol C Tables 4.2.6.8 and 6.1.1.4'
N N 0.0050 0.0030 'International Tables Vol C Tables 4.2.6.8 and 6.1.1.4'
Ni Ni 0.3420 0.9600 'International Tables Vol C Tables 4.2.6.8 and 6.1.1.4'

loop_
_geom_angle_atom_site_label_1
_geom_angle_atom_site_label_2
_geom_angle_atom_site_label_3
_geom_angle
_geom_angle_site_symmetry_1
_geom_angle_site_symmetry_3
_geom_angle_publ_flag
C6 Ni1 N1 82.06(6) . . ?
C6 Ni1 N1 82.07(6) . 2_655 ?
N1 Ni1 N1 164.13(12) . 2_655 ?
C6 Ni1 Cl1 180.0 . . ?
N1 Ni1 Cl1 97.94(6) . . ?
N1 Ni1 Cl1 97.93(6) 2_655 . ?
C1 N1 C5 118.5(2) . . ?
C1 N1 Ni1 125.85(17) . . ?
C5 N1 Ni1 115.69(17) . . ?
N1 C1 C2 122.6(2) . . ?
N1 C1 H1 118.7 . . ?
C2 C1 H1 118.7 . . ?
C1 C2 C3 118.6(2) . . ?
C1 C2 H2 120.7 . . ?
C3 C2 H2 120.7 . . ?
C4 C3 C2 119.0(2) . . ?
C4 C3 H3 120.5 . . ?
C2 C3 H3 120.5 . . ?
C5 C4 C3 120.0(2) . . ?
C5 C4 H4 120.0 . . ?
C3 C4 H4 120.0 . . ?
N1 C5 C4 121.4(2) . . ?
N1 C5 C7 111.6(2) . . ?
C4 C5 C7 127.1(2) . . ?
C7 C6 C7 120.8(3) 2_655 . ?
C7 C6 Ni1 119.62(17) 2_655 . ?
C7 C6 Ni1 119.62(17) . . ?
C6 C7 C8 120.1(2) . . ?
C6 C7 C5 111.0(2) . . ?
C8 C7 C5 128.9(2) . . ?
C7 C8 C9 118.8(3) . . ?
C7 C8 H8 120.6 . . ?
C9 C8 H8 120.6 . . ?
C8 C9 C8 121.6(3) . 2_655 ?
C8 C9 H9 119.2 . . ?
C8 C9 H9 119.2 2_655 . ?

loop_
_geom_bond_atom_site_label_1
_geom_bond_atom_site_label_2
_geom_bond_distance
_geom_bond_site_symmetry_2
_geom_bond_publ_flag
Ni1 C6 1.817(4) . ?
Ni1 N1 1.944(2) . ?
Ni1 N1 1.944(2) 2_655 ?
Ni1 Cl1 2.2466(11) . ?
N1 C1 1.345(3) . ?
N1 C5 1.374(3) . ?
C1 C2 1.391(3) . ?
C1 H1 0.9500 . ?
C2 C3 1.396(4) . ?
C2 H2 0.9500 . ?
C3 C4 1.385(4) . ?
C3 H3 0.9500 . ?
C4 C5 1.379(4) . ?
C4 H4 0.9500 . ?
C5 C7 1.465(4) . ?
C6 C7 1.393(3) 2_655 ?
C6 C7 1.393(3) . ?
C7 C8 1.395(4) . ?
C8 C9 1.400(3) . ?
C8 H8 0.9500 . ?
C9 H9 0.9500 . ?

loop_
_geom_torsion_atom_site_label_1
_geom_torsion_atom_site_label_2
_geom_torsion_atom_site_label_3
_geom_torsion_atom_site_label_4
_geom_torsion
_geom_torsion_site_symmetry_1
_geom_torsion_site_symmetry_2
_geom_torsion_site_symmetry_3
_geom_torsion_site_symmetry_4
_geom_torsion_publ_flag
C5 N1 C1 C2 -0.6(4) . . . . ?
Ni1 N1 C1 C2 178.55(18) . . . . ?
N1 C1 C2 C3 -0.5(4) . . . . ?
C1 C2 C3 C4 1.2(4) . . . . ?
C2 C3 C4 C5 -0.8(4) . . . . ?
C1 N1 C5 C4 1.0(4) . . . . ?
Ni1 N1 C5 C4 -178.23(19) . . . . ?
C1 N1 C5 C7 -179.1(2) . . . . ?
Ni1 N1 C5 C7 1.7(3) . . . . ?
C3 C4 C5 N1 -0.3(4) . . . . ?
C3 C4 C5 C7 179.8(2) . . . . ?
N1 Ni1 C6 C7 -178.65(12) . . . 2_655 ?
N1 Ni1 C6 C7 1.35(12) 2_655 . . 2_655 ?
N1 Ni1 C6 C7 1.35(12) . . . . ?
N1 Ni1 C6 C7 -178.65(12) 2_655 . . . ?
C7 C6 C7 C8 -0.06(16) 2_655 . . . ?
Ni1 C6 C7 C8 179.94(16) . . . . ?
C7 C6 C7 C5 179.2(2) 2_655 . . . ?
Ni1 C6 C7 C5 -0.8(2) . . . . ?
N1 C5 C7 C6 -0.7(3) . . . . ?
C4 C5 C7 C6 179.3(2) . . . . ?
N1 C5 C7 C8 178.6(2) . . . . ?
C4 C5 C7 C8 -1.5(4) . . . . ?
C6 C7 C8 C9 0.1(3) . . . . ?
C5 C7 C8 C9 -179.0(2) . . . . ?
C7 C8 C9 C8 -0.06(16) . . . 2_655 ?
